data_4026629
loop_
_publ_author_name
'Michael T. Scerba'
'Christopher M. Leavitt'
'Matthew E. Diener'
'Andrew F. DeBlase'
'Timothy L. Guasco'
'Maxime A. Siegler'
'Nathaniel Bair'
'Mark A. Johnson'
'Thomas Lectka'

_publ_contact_author_address
;Department of Chemistry
New Chemistry Building
Johns Hopkins University
3400 North Charles St.
Baltimore, Maryland 21218
;
_publ_contact_author_email lectka@jhu.edu
_publ_contact_author_name 'Thomas Lectka'
_publ_contact_author_phone 410.516.6448
_publ_section_title
;
 NH+-F Hydrogen Bonding in a Fluorinated "Proton Sponge" Derivative:
 Integration of Solution, Solid-State, Gas-Phase, and Computational
 Studies
;
_journal_name_full 'Journal of Organic Chemistry'
_journal_page_first 7975
_journal_page_last 7984
_journal_paper_doi 10.1021/jo2015328
_journal_volume 76
_journal_year 2011
_chemical_formula_moiety 'C12 H13 F N, C F3 O3 S'
_chemical_formula_sum 'C13 H13 F4 N O3 S'
_chemical_formula_weight 339.30
_chemical_name_systematic
; 
 ? 
;
_space_group_IT_number 14
_symmetry_cell_setting monoclinic
_symmetry_space_group_name_Hall '-P 2ybc'
_symmetry_space_group_name_H-M 'P 1 21/c 1'
_atom_sites_solution_hydrogens difmap
_atom_sites_solution_primary direct
_atom_sites_solution_secondary difmap
_audit_creation_method SHELXL-97
_cell_angle_alpha 90.00
_cell_angle_beta 107.618(2)
_cell_angle_gamma 90.00
_cell_formula_units_Z 4
_cell_length_a 7.00240(17)
_cell_length_b 19.7499(3)
_cell_length_c 10.8637(3)
_cell_measurement_reflns_used 7660
_cell_measurement_temperature 110(2)
_cell_measurement_theta_max 27.61
_cell_measurement_theta_min 1.96
_cell_volume 1431.94(6)
_computing_cell_refinement
;
CrysAlisPro, Oxford Diffraction Ltd.,
Version 1.171.33.55 (release 05-01-2010 CrysAlis171 .NET)
(compiled Jan  5 2010,16:28:46)
;
_computing_data_collection
;
CrysAlisPro, Oxford Diffraction Ltd.,
Version 1.171.33.55 (release 05-01-2010 CrysAlis171 .NET)
(compiled Jan  5 2010,16:28:46)
;
_computing_data_reduction
;
CrysAlisPro, Oxford Diffraction Ltd.,
Version 1.171.33.55 (release 05-01-2010 CrysAlis171 .NET)
(compiled Jan  5 2010,16:28:46)
;
_computing_molecular_graphics 'SHELXTL v6.10 (Sheldrick, 2008)'
_computing_publication_material 'SHELXTL v6.10 (Sheldrick, 2008)'
_computing_structure_refinement 'SHELXL-97 (Sheldrick, 2008)'
_computing_structure_solution 'SHELXS-97 (Sheldrick, 2008)'
_diffrn_ambient_temperature 110(2)
_diffrn_detector_area_resol_mean 15.9890
_diffrn_measured_fraction_theta_full 1.000
_diffrn_measured_fraction_theta_max 1.000
_diffrn_measurement_device_type 'Goniometer KM4/Xcalibur, detector: Sapphire3'
_diffrn_measurement_method '\w scans'
_diffrn_radiation_monochromator graphite
_diffrn_radiation_source 'Enhance (Mo) X-ray Source'
_diffrn_radiation_type MoK\a
_diffrn_radiation_wavelength 0.71073
_diffrn_reflns_av_R_equivalents 0.0385
_diffrn_reflns_av_sigmaI/netI 0.0346
_diffrn_reflns_limit_h_max 9
_diffrn_reflns_limit_h_min -9
_diffrn_reflns_limit_k_max 25
_diffrn_reflns_limit_k_min -25
_diffrn_reflns_limit_l_max 14
_diffrn_reflns_limit_l_min -14
_diffrn_reflns_number 13961
_diffrn_reflns_theta_full 27.49
_diffrn_reflns_theta_max 27.49
_diffrn_reflns_theta_min 2.06
_exptl_absorpt_coefficient_mu 0.283
_exptl_absorpt_correction_T_max 0.982
_exptl_absorpt_correction_T_min 0.912
_exptl_absorpt_correction_type analytical
_exptl_absorpt_process_details
;
CrysAlisPro, Oxford Diffraction Ltd.,
Version 1.171.33.55 (release 05-01-2010 CrysAlis171 .NET)
(compiled Jan  5 2010,16:28:46)
Analytical numeric absorption correction using a multifaceted crystal
            model based on expressions derived by R.C. Clark & J.S. Reid.
(Clark, R. C. & Reid, J. S. (1995). Acta Cryst. A51, 887-897)
;
_exptl_crystal_colour colorless
_exptl_crystal_density_diffrn 1.574
_exptl_crystal_description needle
_exptl_crystal_F_000 696
_exptl_crystal_size_max 0.49
_exptl_crystal_size_mid 0.09
_exptl_crystal_size_min 0.09
_refine_diff_density_max 0.335
_refine_diff_density_min -0.348
_refine_diff_density_rms 0.056
_refine_ls_extinction_method none
_refine_ls_goodness_of_fit_ref 0.997
_refine_ls_hydrogen_treatment mixed
_refine_ls_matrix_type full
_refine_ls_number_parameters 205
_refine_ls_number_reflns 3284
_refine_ls_number_restraints 0
_refine_ls_restrained_S_all 0.997
_refine_ls_R_factor_all 0.0507
_refine_ls_R_factor_gt 0.0367
_refine_ls_shift/su_max 0.001
_refine_ls_shift/su_mean 0.000
_refine_ls_structure_factor_coef Fsqd
_refine_ls_weighting_details 'calc w=1/[\s^2^(Fo^2^)+(0.0651P)^2^+0.0000P] where P=(Fo^2^+2Fc^2^)/3'
_refine_ls_weighting_scheme calc
_refine_ls_wR_factor_gt 0.0957
_refine_ls_wR_factor_ref 0.0993
_reflns_number_gt 2522
_reflns_number_total 3284
_reflns_threshold_expression I>2\s(I)
_cod_data_source_file jo2015328_si_002_2.cif
_cod_data_source_block Otf
_cod_original_sg_symbol_H-M 'P 21/c'
_cod_database_code 4026629

loop_
_symmetry_equiv_pos_as_xyz
'x, y, z'
'-x, y+1/2, -z+1/2'
'-x, -y, -z'
'x, -y-1/2, z-1/2'

loop_
_atom_site_label
_atom_site_type_symbol
_atom_site_fract_x
_atom_site_fract_y
_atom_site_fract_z
_atom_site_U_iso_or_equiv
_atom_site_adp_type
_atom_site_occupancy
_atom_site_symmetry_multiplicity
_atom_site_calc_flag
_atom_site_refinement_flags
C1 C 0.3093(2) 0.09200(7) 0.56460(14) 0.0150(3) Uani 1 1 d .
C2 C 0.2319(2) 0.09891(8) 0.43410(15) 0.0199(3) Uani 1 1 d .
H2 H 0.2165 0.1427 0.3962 0.024 Uiso 1 1 calc R
C3 C 0.1746(2) 0.04124(9) 0.35540(16) 0.0248(4) Uani 1 1 d .
H3 H 0.1226 0.0462 0.2644 0.030 Uiso 1 1 calc R
C4 C 0.1933(2) -0.02145(9) 0.40878(17) 0.0255(4) Uani 1 1 d .
H4 H 0.1558 -0.0599 0.3543 0.031 Uiso 1 1 calc R
C5 C 0.2675(2) -0.03056(8) 0.54391(16) 0.0211(3) Uani 1 1 d .
C6 C 0.2780(3) -0.09592(8) 0.5996(2) 0.0298(4) Uani 1 1 d .
H6 H 0.2355 -0.1341 0.5450 0.036 Uiso 1 1 calc R
C7 C 0.3474(3) -0.10488(9) 0.7289(2) 0.0352(5) Uani 1 1 d .
H7 H 0.3512 -0.1491 0.7641 0.042 Uiso 1 1 calc R
C8 C 0.4135(3) -0.04961(9) 0.81102(19) 0.0305(4) Uani 1 1 d .
H8 H 0.4644 -0.0559 0.9018 0.037 Uiso 1 1 calc R
C9 C 0.4038(2) 0.01327(8) 0.75912(16) 0.0208(3) Uani 1 1 d .
C10 C 0.3304(2) 0.02713(8) 0.62552(15) 0.0167(3) Uani 1 1 d .
C11 C 0.4223(3) 0.21329(8) 0.57812(17) 0.0242(4) Uani 1 1 d .
H11A H 0.3028 0.2304 0.5126 0.036 Uiso 1 1 calc R
H11B H 0.5221 0.1993 0.5365 0.036 Uiso 1 1 calc R
H11C H 0.4787 0.2491 0.6411 0.036 Uiso 1 1 calc R
C12 C 0.2036(2) 0.17395(9) 0.70263(17) 0.0249(4) Uani 1 1 d .
H12A H 0.0861 0.1895 0.6336 0.037 Uiso 1 1 calc R
H12B H 0.2522 0.2106 0.7651 0.037 Uiso 1 1 calc R
H12C H 0.1666 0.1349 0.7462 0.037 Uiso 1 1 calc R
N1 N 0.3660(2) 0.15376(6) 0.64571(13) 0.0165(3) Uani 1 1 d .
H1 H 0.472(3) 0.1439(9) 0.7062(18) 0.024(5) Uiso 1 1 d .
F1 F 0.46908(14) 0.06634(5) 0.84196(9) 0.0279(2) Uani 1 1 d .
S1 S 0.83168(6) 0.194775(19) 0.88798(4) 0.02038(12) Uani 1 1 d .
O1 O 0.6547(2) 0.20930(8) 0.92364(15) 0.0450(4) Uani 1 1 d .
O2 O 0.96416(19) 0.25090(6) 0.89351(12) 0.0330(3) Uani 1 1 d .
O3 O 0.79236(16) 0.15350(5) 0.77359(10) 0.0229(3) Uani 1 1 d .
C13 C 0.9788(3) 0.13898(9) 1.01443(17) 0.0298(4) Uani 1 1 d .
F2 F 1.15236(16) 0.12353(7) 0.99475(12) 0.0497(3) Uani 1 1 d .
F3 F 0.88463(18) 0.08121(6) 1.02005(11) 0.0446(3) Uani 1 1 d .
F4 F 1.0227(2) 0.16817(7) 1.12980(11) 0.0575(4) Uani 1 1 d .

loop_
_atom_site_aniso_label
_atom_site_aniso_U_11
_atom_site_aniso_U_22
_atom_site_aniso_U_33
_atom_site_aniso_U_23
_atom_site_aniso_U_13
_atom_site_aniso_U_12
C1 0.0094(7) 0.0194(7) 0.0154(8) -0.0014(6) 0.0026(6) -0.0003(5)
C2 0.0134(7) 0.0274(8) 0.0175(8) 0.0018(6) 0.0024(6) 0.0015(6)
C3 0.0158(8) 0.0404(10) 0.0167(8) -0.0071(7) 0.0024(6) 0.0015(7)
C4 0.0130(7) 0.0310(9) 0.0333(10) -0.0157(8) 0.0082(7) -0.0022(7)
C5 0.0108(7) 0.0218(8) 0.0324(9) -0.0039(7) 0.0089(7) 0.0009(6)
C6 0.0218(8) 0.0178(8) 0.0531(12) -0.0041(8) 0.0162(8) 0.0009(7)
C7 0.0275(9) 0.0204(8) 0.0619(14) 0.0144(9) 0.0198(9) 0.0059(7)
C8 0.0221(9) 0.0328(9) 0.0370(11) 0.0164(8) 0.0094(8) 0.0059(7)
C9 0.0130(7) 0.0246(8) 0.0233(9) 0.0037(6) 0.0034(6) -0.0020(6)
C10 0.0083(7) 0.0217(7) 0.0204(8) 0.0009(6) 0.0047(6) -0.0005(6)
C11 0.0222(8) 0.0209(7) 0.0270(9) 0.0057(7) 0.0038(7) -0.0041(6)
C12 0.0225(8) 0.0296(8) 0.0234(9) -0.0062(7) 0.0083(7) -0.0007(7)
N1 0.0129(6) 0.0186(6) 0.0148(7) 0.0008(5) -0.0005(5) -0.0015(5)
F1 0.0297(5) 0.0322(5) 0.0162(5) 0.0040(4) -0.0012(4) -0.0073(4)
S1 0.0151(2) 0.0221(2) 0.0215(2) -0.00700(16) 0.00189(15) -0.00027(15)
O1 0.0285(7) 0.0546(9) 0.0556(10) -0.0226(7) 0.0181(7) 0.0052(7)
O2 0.0292(7) 0.0245(6) 0.0346(7) 0.0005(5) -0.0065(6) -0.0084(5)
O3 0.0206(6) 0.0260(6) 0.0184(6) -0.0065(4) 0.0003(5) 0.0012(5)
C13 0.0316(10) 0.0346(9) 0.0219(9) 0.0007(7) 0.0061(7) -0.0089(8)
F2 0.0257(6) 0.0632(8) 0.0548(8) 0.0265(7) 0.0041(5) 0.0146(6)
F3 0.0524(7) 0.0393(6) 0.0372(7) 0.0102(5) 0.0063(6) -0.0167(5)
F4 0.0860(10) 0.0605(8) 0.0160(6) -0.0037(6) 0.0006(6) -0.0221(7)

loop_
_atom_type_symbol
_atom_type_description
_atom_type_scat_dispersion_real
_atom_type_scat_dispersion_imag
_atom_type_scat_source
C C 0.0033 0.0016 'International Tables Vol C Tables 4.2.6.8 and 6.1.1.4'
H H 0.0000 0.0000 'International Tables Vol C Tables 4.2.6.8 and 6.1.1.4'
F F 0.0171 0.0103 'International Tables Vol C Tables 4.2.6.8 and 6.1.1.4'
N N 0.0061 0.0033 'International Tables Vol C Tables 4.2.6.8 and 6.1.1.4'
O O 0.0106 0.0060 'International Tables Vol C Tables 4.2.6.8 and 6.1.1.4'
S S 0.1246 0.1234 'International Tables Vol C Tables 4.2.6.8 and 6.1.1.4'

loop_
_geom_angle_atom_site_label_1
_geom_angle_atom_site_label_2
_geom_angle_atom_site_label_3
_geom_angle
C2 C1 C10 121.63(14)
C2 C1 N1 119.03(13)
C10 C1 N1 119.31(13)
C1 C2 C3 120.08(15)
C1 C2 H2 120.0
C3 C2 H2 120.0
C4 C3 C2 120.40(15)
C4 C3 H3 119.8
C2 C3 H3 119.8
C3 C4 C5 121.20(15)
C3 C4 H4 119.4
C5 C4 H4 119.4
C4 C5 C6 120.95(16)
C4 C5 C10 119.38(15)
C6 C5 C10 119.67(16)
C7 C6 C5 121.21(16)
C7 C6 H6 119.4
C5 C6 H6 119.4
C6 C7 C8 120.45(16)
C6 C7 H7 119.8
C8 C7 H7 119.8
C9 C8 C7 118.97(17)
C9 C8 H8 120.5
C7 C8 H8 120.5
C8 C9 F1 117.61(15)
C8 C9 C10 124.14(16)
F1 C9 C10 118.24(13)
C9 C10 C5 115.54(14)
C9 C10 C1 127.18(14)
C5 C10 C1 117.27(14)
N1 C11 H11A 109.5
N1 C11 H11B 109.5
H11A C11 H11B 109.5
N1 C11 H11C 109.5
H11A C11 H11C 109.5
H11B C11 H11C 109.5
N1 C12 H12A 109.5
N1 C12 H12B 109.5
H12A C12 H12B 109.5
N1 C12 H12C 109.5
H12A C12 H12C 109.5
H12B C12 H12C 109.5
C1 N1 C11 114.55(12)
C1 N1 C12 111.21(11)
C11 N1 C12 109.68(12)
C1 N1 H1 106.5(13)
C11 N1 H1 105.1(12)
C12 N1 H1 109.5(12)
O1 S1 O2 115.75(8)
O1 S1 O3 113.00(8)
O2 S1 O3 115.18(8)
O1 S1 C13 104.80(9)
O2 S1 C13 103.01(8)
O3 S1 C13 103.02(7)
F4 C13 F3 107.79(14)
F4 C13 F2 106.83(15)
F3 C13 F2 107.49(15)
F4 C13 S1 111.48(13)
F3 C13 S1 112.30(12)
F2 C13 S1 110.71(12)

loop_
_geom_bond_atom_site_label_1
_geom_bond_atom_site_label_2
_geom_bond_distance
C1 C2 1.363(2)
C1 C10 1.429(2)
C1 N1 1.4866(19)
C2 C3 1.408(2)
C2 H2 0.9500
C3 C4 1.356(2)
C3 H3 0.9500
C4 C5 1.413(2)
C4 H4 0.9500
C5 C6 1.418(2)
C5 C10 1.429(2)
C6 C7 1.352(3)
C6 H6 0.9500
C7 C8 1.397(3)
C7 H7 0.9500
C8 C9 1.357(2)
C8 H8 0.9500
C9 F1 1.3669(18)
C9 C10 1.412(2)
C11 N1 1.5007(19)
C11 H11A 0.9800
C11 H11B 0.9800
C11 H11C 0.9800
C12 N1 1.503(2)
C12 H12A 0.9800
C12 H12B 0.9800
C12 H12C 0.9800
N1 H1 0.851(19)
S1 O1 1.4348(13)
S1 O2 1.4350(12)
S1 O3 1.4413(11)
S1 C13 1.8183(19)
C13 F4 1.328(2)
C13 F3 1.329(2)
C13 F2 1.331(2)

loop_
_geom_hbond_atom_site_label_D
_geom_hbond_atom_site_label_H
_geom_hbond_atom_site_label_A
_geom_hbond_distance_DH
_geom_hbond_distance_HA
_geom_hbond_distance_DA
_geom_hbond_angle_DHA
N1 H1 F1 0.851(19) 2.131(18) 2.6676(16) 120.7(15)
N1 H1 O3 0.851(19) 2.148(19) 2.8867(17) 145.0(16)

loop_
_geom_torsion_atom_site_label_1
_geom_torsion_atom_site_label_2
_geom_torsion_atom_site_label_3
_geom_torsion_atom_site_label_4
_geom_torsion
C10 C1 C2 C3 -1.5(2)
N1 C1 C2 C3 -179.19(13)
C1 C2 C3 C4 0.9(2)
C2 C3 C4 C5 0.9(2)
C3 C4 C5 C6 177.05(15)
C3 C4 C5 C10 -2.1(2)
C4 C5 C6 C7 -179.47(15)
C10 C5 C6 C7 -0.3(2)
C5 C6 C7 C8 -0.9(3)
C6 C7 C8 C9 1.1(3)
C7 C8 C9 F1 179.82(14)
C7 C8 C9 C10 0.0(3)
C8 C9 C10 C5 -1.2(2)
F1 C9 C10 C5 179.03(12)
C8 C9 C10 C1 177.61(15)
F1 C9 C10 C1 -2.2(2)
C4 C5 C10 C9 -179.53(13)
C6 C5 C10 C9 1.3(2)
C4 C5 C10 C1 1.6(2)
C6 C5 C10 C1 -177.63(13)
C2 C1 C10 C9 -178.55(14)
N1 C1 C10 C9 -0.8(2)
C2 C1 C10 C5 0.2(2)
N1 C1 C10 C5 177.91(12)
C2 C1 N1 C11 -27.03(19)
C10 C1 N1 C11 155.20(13)
C2 C1 N1 C12 98.02(16)
C10 C1 N1 C12 -79.75(16)
O1 S1 C13 F4 -59.01(14)
O2 S1 C13 F4 62.47(14)
O3 S1 C13 F4 -177.42(12)
O1 S1 C13 F3 62.07(15)
O2 S1 C13 F3 -176.45(13)
O3 S1 C13 F3 -56.35(14)
O1 S1 C13 F2 -177.78(12)
O2 S1 C13 F2 -56.30(14)
O3 S1 C13 F2 63.80(14)

loop_
_cod_related_entry_id
_cod_related_entry_database
_cod_related_entry_code
1 ChemSpider 30659411
